data_1564412
loop_
_publ_author_name
'Zheng, Wei'
'Gao, Yan'
'Chen, NianNian'
'Wu, Bing'
'Jia, Dingxian'
'Zhao, Shengxian'

_publ_section_title
;
 Syntheses, crystal structures, and optical properties of polymeric
 iodoargentates containing transition metal-complexes with aromatic
 ligands
;
_journal_name_full 'Inorganica Chimica Acta'
_journal_page_first 119762
_journal_paper_doi 10.1016/j.ica.2020.119762
_journal_volume 510
_journal_year 2020
_chemical_formula_moiety 'C28 H48 Ag10 I12 N4 O8 S4 Zn'
_chemical_formula_sum 'C28 H48 Ag10 I12 N4 O8 S4 Zn'
_chemical_formula_weight 3363.81
_space_group_crystal_system monoclinic
_space_group_IT_number 14
_space_group_name_Hall '-P 2ybc'
_space_group_name_H-M_alt 'P 1 21/c 1'
_atom_sites_solution_hydrogens mixed
_audit_creation_method SHELXL-2014/7
_cell_angle_alpha 90
_cell_angle_beta 99.668(4)
_cell_angle_gamma 90
_cell_formula_units_Z 2
_cell_length_a 16.420(2)
_cell_length_b 7.8952(10)
_cell_length_c 27.070(4)
_cell_measurement_reflns_used 10596
_cell_measurement_temperature 296(2)
_cell_measurement_theta_max 25.35
_cell_measurement_theta_min 3.0
_cell_volume 3459.5(8)
_computing_structure_refinement 'SHELXL-2014/7 (Sheldrick, 2014)'
_diffrn_ambient_temperature 296(2)
_diffrn_detector_area_resol_mean 7.31
_diffrn_measured_fraction_theta_full 0.997
_diffrn_measured_fraction_theta_max 0.997
_diffrn_measurement_device_type 'Rigaku Mercury'
_diffrn_measurement_method \w
_diffrn_radiation_type MoK\a
_diffrn_radiation_wavelength 0.71073
_diffrn_reflns_av_R_equivalents 0.1046
_diffrn_reflns_av_unetI/netI 0.1277
_diffrn_reflns_Laue_measured_fraction_full 0.997
_diffrn_reflns_Laue_measured_fraction_max 0.997
_diffrn_reflns_limit_h_max 19
_diffrn_reflns_limit_h_min -19
_diffrn_reflns_limit_k_max 9
_diffrn_reflns_limit_k_min -8
_diffrn_reflns_limit_l_max 32
_diffrn_reflns_limit_l_min -30
_diffrn_reflns_number 29013
_diffrn_reflns_point_group_measured_fraction_full 0.997
_diffrn_reflns_point_group_measured_fraction_max 0.997
_diffrn_reflns_theta_full 25.242
_diffrn_reflns_theta_max 25.349
_diffrn_reflns_theta_min 3.024
_exptl_absorpt_coefficient_mu 8.616
_exptl_absorpt_correction_T_max 0.4809
_exptl_absorpt_correction_T_min 0.1301
_exptl_absorpt_correction_type multi-scan
_exptl_absorpt_process_details 'Jacobson, R. (1998) Private communication'
_exptl_crystal_colour 'slight yellow'
_exptl_crystal_density_diffrn 3.229
_exptl_crystal_description block
_exptl_crystal_F_000 3016
_exptl_crystal_size_max 0.400
_exptl_crystal_size_mid 0.150
_exptl_crystal_size_min 0.100
_refine_diff_density_max 3.945
_refine_diff_density_min -3.915
_refine_diff_density_rms 0.948
_refine_ls_extinction_coef 0.0028(3)
_refine_ls_extinction_expression Fc^*^=kFc[1+0.001xFc^2^\l^3^/sin(2\q)]^-1/4^
_refine_ls_extinction_method 'SHELXL-2014/7 (Sheldrick 2014'
_refine_ls_goodness_of_fit_ref 1.093
_refine_ls_hydrogen_treatment constr
_refine_ls_matrix_type full
_refine_ls_number_parameters 287
_refine_ls_number_reflns 6318
_refine_ls_number_restraints 14
_refine_ls_restrained_S_all 1.093
_refine_ls_R_factor_all 0.1429
_refine_ls_R_factor_gt 0.0824
_refine_ls_shift/su_max 0.002
_refine_ls_shift/su_mean 0.000
_refine_ls_structure_factor_coef Fsqd
_refine_ls_weighting_details 'w=1/[\s^2^(Fo^2^)+(0.1677P)^2^] where P=(Fo^2^+2Fc^2^)/3'
_refine_ls_weighting_scheme calc
_refine_ls_wR_factor_gt 0.2187
_refine_ls_wR_factor_ref 0.3124
_reflns_Friedel_coverage 0.000
_reflns_Friedel_fraction_full .
_reflns_Friedel_fraction_max .
_reflns_number_gt 3906
_reflns_number_total 6318
_reflns_threshold_expression 'I > 2\s(I)'
_cod_data_source_file cifofcompound6.cif
_cod_data_source_block shelxl
_cod_original_sg_symbol_H-M 'P 21/c'
_cod_database_code 1564412
_shelx_shelxl_version_number 2014/7
_shelx_space_group_comment
;
The symmetry employed for this shelxl refinement is uniquely defined
by the following loop, which should always be used as a source of
symmetry information in preference to the above space-group names.
They are only intended as comments.
;

loop_
_space_group_symop_operation_xyz
'x, y, z'
'-x, y+1/2, -z+1/2'
'-x, -y, -z'
'x, -y-1/2, z-1/2'

loop_
_atom_site_label
_atom_site_type_symbol
_atom_site_fract_x
_atom_site_fract_y
_atom_site_fract_z
_atom_site_U_iso_or_equiv
_atom_site_adp_type
_atom_site_occupancy
_atom_site_site_symmetry_order
_atom_site_calc_flag
_atom_site_refinement_flags_posn
_atom_site_refinement_flags_adp
_atom_site_refinement_flags_occupancy
_atom_site_disorder_assembly
_atom_site_disorder_group
Ag1 Ag 1.12413(14) 0.0981(3) 0.33351(9) 0.0709(7) Uani 1 1 d . . . . .
Ag2 Ag 0.93222(13) 0.0984(3) 0.33523(9) 0.0699(7) Uani 1 1 d . . . . .
Ag3 Ag 0.83330(15) 0.0958(3) 0.22141(9) 0.0716(7) Uani 1 1 d . . . . .
Ag4 Ag 0.96343(14) 0.1118(3) 0.14755(10) 0.0721(7) Uani 1 1 d . . . . .
Ag5 Ag 1.14655(14) 0.0952(3) 0.20931(9) 0.0705(7) Uani 1 1 d . . . . .
I1 I 1.00197(8) -0.03985(17) 0.24979(5) 0.0407(4) Uani 1 1 d . . . . .
I2 I 1.05110(10) 0.2871(2) 0.40248(6) 0.0517(5) Uani 1 1 d . . . . .
I3 I 0.78174(10) 0.2709(2) 0.30098(7) 0.0544(5) Uani 1 1 d . . . . .
I4 I 0.80897(10) 0.2799(2) 0.13189(6) 0.0516(5) Uani 1 1 d . . . . .
I5 I 1.10166(11) 0.2821(2) 0.12048(7) 0.0565(5) Uani 1 1 d . . . . .
I6 I 1.24243(9) 0.2725(2) 0.28924(7) 0.0530(5) Uani 1 1 d . . . . .
Zn1 Zn 0.5000 0.0000 0.5000 0.0379(8) Uani 1 2 d S . P . .
N1 N 0.4975(11) -0.003(2) 0.4196(7) 0.044(4) Uani 1 1 d . . . . .
N2 N 0.4795(11) 0.028(3) 0.1546(7) 0.062(4) Uani 1 1 d D . . . .
O1 O 0.4086(10) 0.185(2) 0.4944(6) 0.054(4) Uani 1 1 d . . . . .
O2 O 0.4151(9) -0.2067(18) 0.4938(6) 0.043(4) Uani 1 1 d . . . . .
O3 O 0.8202(15) 0.172(3) 0.9469(6) 0.120(7) Uani 1 1 d D . . . .
O4 O 0.4467(12) -0.010(2) 0.0498(6) 0.067(5) Uani 1 1 d D . . . .
H4A H 0.4679 0.0352 0.0764 0.081 Uiso 1 1 d DR U . . .
H4B H 0.4352 0.0688 0.0295 0.081 Uiso 1 1 d DR U . . .
S1 S 0.3215(4) 0.1976(8) 0.4649(2) 0.0565(16) Uani 1 1 d D . . . .
S2A S 0.8080(5) 0.2277(11) 0.9967(3) 0.052(2) Uani 0.75 1 d D . P . .
S2B S 0.8116(17) 0.351(3) 0.9552(9) 0.096(13) Uani 0.25 1 d D . P . .
C1 C 0.5639(12) 0.046(3) 0.3987(7) 0.057(7) Uani 1 1 d D . . . .
H1 H 0.6122 0.0758 0.4201 0.069 Uiso 1 1 calc R U . . .
C2 C 0.5634(13) 0.053(3) 0.3468(7) 0.042(5) Uani 1 1 d D . . . .
H2 H 0.6103 0.0858 0.3342 0.050 Uiso 1 1 calc R U . . .
C3 C 0.4920(11) 0.011(3) 0.3151(7) 0.036(5) Uani 1 1 d . . . . .
C4 C 0.4247(15) -0.048(3) 0.3348(7) 0.051(6) Uani 1 1 d . . . . .
H4 H 0.3767 -0.0829 0.3140 0.061 Uiso 1 1 calc R U . . .
C5 C 0.4310(12) -0.054(3) 0.3875(8) 0.039(3) Uani 1 1 d . . . . .
H5 H 0.3861 -0.0951 0.4006 0.047 Uiso 1 1 calc R U . . .
C6 C 0.4864(12) 0.015(3) 0.2582(8) 0.039(3) Uani 1 1 d . . . . .
C7 C 0.4162(14) 0.037(4) 0.2277(9) 0.060(7) Uani 1 1 d . . . . .
H7 H 0.3681 0.0484 0.2413 0.072 Uiso 1 1 calc R U . . .
C8 C 0.4106(15) 0.044(4) 0.1755(9) 0.062(4) Uani 1 1 d D . . . .
H8 H 0.3595 0.0604 0.1552 0.075 Uiso 1 1 calc R U . . .
C9 C 0.5573(17) 0.009(4) 0.2387(8) 0.064(8) Uani 1 1 d . . . . .
H9 H 0.6084 0.0020 0.2596 0.077 Uiso 1 1 calc R U . . .
C10 C 0.5521(14) 0.014(4) 0.1861(9) 0.062(4) Uani 1 1 d D . . . .
H10 H 0.6006 0.0083 0.1727 0.075 Uiso 1 1 calc R U . . .
C11 C 0.320(2) 0.392(3) 0.4329(12) 0.094(11) Uani 1 1 d D . . . .
H11A H 0.3624 0.4642 0.4498 0.141 Uiso 1 1 calc R U . . .
H11B H 0.2669 0.4449 0.4321 0.141 Uiso 1 1 calc R U . . .
H11C H 0.3286 0.3718 0.3992 0.141 Uiso 1 1 calc R U . . .
C12 C 0.2585(19) 0.243(6) 0.5100(12) 0.130(18) Uani 1 1 d D . . . .
H12A H 0.2805 0.1881 0.5410 0.195 Uiso 1 1 calc R U . . .
H12B H 0.2035 0.2026 0.4983 0.195 Uiso 1 1 calc R U . . .
H12C H 0.2571 0.3633 0.5152 0.195 Uiso 1 1 calc R U . . .
C13 C 0.7258(15) 0.370(4) 0.9858(15) 0.120(7) Uani 1 1 d D . . . .
C14 C 0.8949(17) 0.363(5) 1.0055(14) 0.120(7) Uani 1 1 d D . . . .

loop_
_atom_site_aniso_label
_atom_site_aniso_U_11
_atom_site_aniso_U_22
_atom_site_aniso_U_33
_atom_site_aniso_U_23
_atom_site_aniso_U_13
_atom_site_aniso_U_12
Ag1 0.0652(13) 0.0618(14) 0.0873(16) -0.0056(11) 0.0172(12) -0.0049(10)
Ag2 0.0581(13) 0.0657(14) 0.0845(15) -0.0075(11) 0.0080(11) 0.0024(10)
Ag3 0.0761(15) 0.0646(14) 0.0748(14) 0.0048(11) 0.0150(12) 0.0093(11)
Ag4 0.0656(13) 0.0656(15) 0.0871(16) 0.0117(12) 0.0181(12) 0.0066(10)
Ag5 0.0675(14) 0.0606(14) 0.0806(15) 0.0024(11) 0.0048(11) -0.0043(10)
I1 0.0412(8) 0.0279(8) 0.0526(9) -0.0004(6) 0.0065(6) 0.0009(5)
I2 0.0537(9) 0.0466(10) 0.0546(10) 0.0020(7) 0.0085(7) -0.0004(7)
I3 0.0447(9) 0.0465(10) 0.0746(11) -0.0003(8) 0.0177(8) 0.0001(7)
I4 0.0499(9) 0.0447(9) 0.0571(10) -0.0002(7) -0.0004(7) 0.0017(7)
I5 0.0665(11) 0.0458(10) 0.0609(10) 0.0010(7) 0.0217(9) 0.0002(7)
I6 0.0400(8) 0.0459(9) 0.0720(11) -0.0005(8) 0.0066(8) -0.0008(6)
Zn1 0.0344(17) 0.0385(19) 0.0400(18) 0.0008(15) 0.0037(14) 0.0039(14)
N1 0.043(10) 0.040(10) 0.045(10) -0.006(8) -0.001(8) 0.013(8)
N2 0.068(9) 0.073(10) 0.047(8) 0.001(7) 0.012(6) 0.005(8)
O1 0.054(9) 0.044(9) 0.058(10) 0.009(8) -0.003(8) 0.010(8)
O2 0.038(8) 0.041(8) 0.048(8) 0.013(7) 0.002(7) -0.009(6)
O3 0.077(12) 0.134(17) 0.145(18) 0.002(14) 0.005(12) -0.028(12)
O4 0.104(14) 0.045(10) 0.050(9) -0.012(8) 0.005(10) -0.008(10)
S1 0.060(4) 0.045(3) 0.057(4) -0.009(3) -0.010(3) 0.007(3)
S2A 0.054(5) 0.060(5) 0.046(4) -0.014(4) 0.016(4) -0.007(4)
S2B 0.17(4) 0.08(2) 0.035(13) -0.019(14) 0.008(18) -0.04(2)
C1 0.018(10) 0.081(18) 0.065(16) 0.002(14) -0.014(10) -0.008(10)
C2 0.036(11) 0.050(13) 0.042(11) 0.001(10) 0.014(9) -0.010(10)
C3 0.031(10) 0.046(12) 0.035(10) -0.022(9) 0.016(9) 0.000(9)
C4 0.060(14) 0.068(16) 0.024(10) 0.001(10) 0.006(10) -0.008(12)
C5 0.032(7) 0.047(9) 0.041(8) -0.012(7) 0.012(7) 0.003(6)
C6 0.032(7) 0.047(9) 0.041(8) -0.012(7) 0.012(7) 0.003(6)
C7 0.031(11) 0.10(2) 0.048(13) -0.018(14) 0.015(10) -0.001(12)
C8 0.068(9) 0.073(10) 0.047(8) 0.001(7) 0.012(6) 0.005(8)
C9 0.063(15) 0.11(2) 0.025(10) 0.009(12) 0.005(11) 0.011(15)
C10 0.068(9) 0.073(10) 0.047(8) 0.001(7) 0.012(6) 0.005(8)
C11 0.09(2) 0.08(2) 0.09(2) 0.010(18) -0.04(2) 0.013(18)
C12 0.043(18) 0.20(5) 0.15(4) -0.04(3) 0.03(2) -0.01(2)
C13 0.077(12) 0.134(17) 0.145(18) 0.002(14) 0.005(12) -0.028(12)
C14 0.077(12) 0.134(17) 0.145(18) 0.002(14) 0.005(12) -0.028(12)

loop_
_atom_type_symbol
_atom_type_description
_atom_type_scat_dispersion_real
_atom_type_scat_dispersion_imag
_atom_type_scat_source
C C 0.0033 0.0016 'International Tables Vol C Tables 4.2.6.8 and 6.1.1.4'
H H 0.0000 0.0000 'International Tables Vol C Tables 4.2.6.8 and 6.1.1.4'
N N 0.0061 0.0033 'International Tables Vol C Tables 4.2.6.8 and 6.1.1.4'
O O 0.0106 0.0060 'International Tables Vol C Tables 4.2.6.8 and 6.1.1.4'
Zn Zn 0.2839 1.4301 'International Tables Vol C Tables 4.2.6.8 and 6.1.1.4'
Ag Ag -0.8971 1.1015 'International Tables Vol C Tables 4.2.6.8 and 6.1.1.4'
I I -0.4742 1.8119 'International Tables Vol C Tables 4.2.6.8 and 6.1.1.4'
S S 0.1246 0.1234 'International Tables Vol C Tables 4.2.6.8 and 6.1.1.4'

loop_
_geom_angle_atom_site_label_1
_geom_angle_atom_site_label_2
_geom_angle_atom_site_label_3
_geom_angle
_geom_angle_site_symmetry_1
_geom_angle_site_symmetry_3
I6 Ag1 I2 115.21(9) . .
I6 Ag1 I4 108.53(9) . 2_745
I2 Ag1 I4 115.81(10) . 2_745
I6 Ag1 I1 106.33(9) . .
I2 Ag1 I1 113.13(9) . .
I4 Ag1 I1 95.84(8) 2_745 .
I3 Ag2 I2 115.00(9) . .
I3 Ag2 I5 109.61(9) . 2_745
I2 Ag2 I5 110.37(9) . 2_745
I3 Ag2 I1 110.61(9) . .
I2 Ag2 I1 112.22(8) . .
I5 Ag2 I1 97.67(8) 2_745 .
I4 Ag3 I3 113.04(9) . .
I4 Ag3 I6 112.57(9) . 2_745
I3 Ag3 I6 109.76(9) . 2_745
I4 Ag3 I1 113.95(9) . .
I3 Ag3 I1 111.72(9) . .
I6 Ag3 I1 94.37(8) 2_745 .
I4 Ag4 I5 118.31(9) . .
I4 Ag4 I2 110.14(9) . 2_745
I5 Ag4 I2 107.81(9) . 2_745
I4 Ag4 I1 111.85(9) . .
I5 Ag4 I1 112.05(9) . .
I2 Ag4 I1 93.83(8) 2_745 .
I5 Ag5 I6 115.31(9) . .
I5 Ag5 I3 116.16(10) . 2_745
I6 Ag5 I3 109.50(9) . 2_745
I5 Ag5 I1 113.10(9) . .
I6 Ag5 I1 105.79(9) . .
I3 Ag5 I1 94.72(8) 2_745 .
Ag3 I1 Ag2 66.38(7) . .
Ag3 I1 Ag1 123.37(8) . .
Ag2 I1 Ag1 64.43(7) . .
Ag3 I1 Ag5 123.13(8) . .
Ag2 I1 Ag5 126.43(8) . .
Ag1 I1 Ag5 70.80(7) . .
Ag3 I1 Ag4 64.47(7) . .
Ag2 I1 Ag4 121.85(8) . .
Ag1 I1 Ag4 124.85(8) . .
Ag5 I1 Ag4 64.69(7) . .
Ag1 I2 Ag2 67.78(8) . .
Ag1 I2 Ag4 99.81(8) . 2_755
Ag2 I2 Ag4 99.80(8) . 2_755
Ag3 I3 Ag2 69.88(8) . .
Ag3 I3 Ag5 100.63(9) . 2_755
Ag2 I3 Ag5 96.42(8) . 2_755
Ag3 I4 Ag4 68.43(8) . .
Ag3 I4 Ag1 100.55(9) . 2_755
Ag4 I4 Ag1 94.49(8) . 2_755
Ag5 I5 Ag4 68.70(8) . .
Ag5 I5 Ag2 98.11(9) . 2_755
Ag4 I5 Ag2 94.88(8) . 2_755
Ag1 I6 Ag5 75.37(8) . .
Ag1 I6 Ag3 99.32(8) . 2_755
Ag5 I6 Ag3 100.95(8) . 2_755
O1 Zn1 O1 180.0 . 3_656
O1 Zn1 O2 85.5(6) . 3_656
O1 Zn1 O2 94.5(6) 3_656 3_656
O1 Zn1 O2 94.5(6) . .
O1 Zn1 O2 85.5(6) 3_656 .
O2 Zn1 O2 180.0 3_656 .
O1 Zn1 N1 87.6(6) . 3_656
O1 Zn1 N1 92.4(6) 3_656 3_656
O2 Zn1 N1 90.7(6) 3_656 3_656
O2 Zn1 N1 89.3(6) . 3_656
O1 Zn1 N1 92.4(6) . .
O1 Zn1 N1 87.6(6) 3_656 .
O2 Zn1 N1 89.3(6) 3_656 .
O2 Zn1 N1 90.7(6) . .
N1 Zn1 N1 180.0 3_656 .
C5 N1 C1 115.9(18) . .
C5 N1 Zn1 122.1(14) . .
C1 N1 Zn1 122.1(13) . .
C10 N2 C8 117(2) . .
S1 O1 Zn1 133.3(10) . .
S2B O3 S2A 61.8(13) . .
H4A O4 H4B 105.8 . .
O1 S1 C11 104.5(12) . .
O1 S1 C12 105.1(14) . .
C11 S1 C12 102(2) . .
O3 S2A C13 105.1(17) . .
O3 S2A C14 94.2(18) . .
C13 S2A C14 102.6(18) . .
O3 S2B C13 105.4(18) . .
O3 S2B C14 95.0(19) . .
C13 S2B C14 102.3(19) . .
N1 C1 C2 123.7(18) . .
N1 C1 H1 118.2 . .
C2 C1 H1 118.2 . .
C3 C2 C1 118.4(18) . .
C3 C2 H2 120.8 . .
C1 C2 H2 120.8 . .
C2 C3 C4 119.6(18) . .
C2 C3 C6 121.7(17) . .
C4 C3 C6 118.6(17) . .
C3 C4 C5 118(2) . .
C3 C4 H4 121.0 . .
C5 C4 H4 121.0 . .
N1 C5 C4 124(2) . .
N1 C5 H5 118.0 . .
C4 C5 H5 118.0 . .
C7 C6 C9 119(2) . .
C7 C6 C3 122.3(18) . .
C9 C6 C3 118.8(18) . .
C6 C7 C8 123(2) . .
C6 C7 H7 118.6 . .
C8 C7 H7 118.6 . .
N2 C8 C7 120(2) . .
N2 C8 H8 120.0 . .
C7 C8 H8 120.0 . .
C6 C9 C10 119(2) . .
C6 C9 H9 120.7 . .
C10 C9 H9 120.7 . .
N2 C10 C9 123(2) . .
N2 C10 H10 118.7 . .
C9 C10 H10 118.7 . .
S1 C11 H11A 109.5 . .
S1 C11 H11B 109.5 . .
H11A C11 H11B 109.5 . .
S1 C11 H11C 109.5 . .
H11A C11 H11C 109.5 . .
H11B C11 H11C 109.5 . .
S1 C12 H12A 109.5 . .
S1 C12 H12B 109.5 . .
H12A C12 H12B 109.5 . .
S1 C12 H12C 109.5 . .
H12A C12 H12C 109.5 . .
H12B C12 H12C 109.5 . .
S2A C13 S2B 50.6(11) . .
S2B C14 S2A 50.2(11) . .

loop_
_geom_bond_atom_site_label_1
_geom_bond_atom_site_label_2
_geom_bond_distance
_geom_bond_site_symmetry_2
Ag1 I6 2.808(3) .
Ag1 I2 2.811(3) .
Ag1 I4 2.837(3) 2_745
Ag1 I1 2.970(3) .
Ag2 I3 2.837(3) .
Ag2 I2 2.855(3) .
Ag2 I5 2.865(3) 2_745
Ag2 I1 2.957(3) .
Ag3 I4 2.797(3) .
Ag3 I3 2.807(3) .
Ag3 I6 2.833(3) 2_745
Ag3 I1 2.948(3) .
Ag4 I4 2.831(3) .
Ag4 I5 2.838(3) .
Ag4 I2 2.891(3) 2_745
Ag4 I1 2.984(3) .
Ag5 I5 2.812(3) .
Ag5 I6 2.824(3) .
Ag5 I3 2.851(3) 2_745
Ag5 I1 2.975(3) .
I2 Ag4 2.891(3) 2_755
I3 Ag5 2.851(3) 2_755
I4 Ag1 2.837(3) 2_755
I5 Ag2 2.865(3) 2_755
I6 Ag3 2.833(3) 2_755
Zn1 O1 2.083(15) .
Zn1 O1 2.083(15) 3_656
Zn1 O2 2.134(13) 3_656
Zn1 O2 2.135(13) .
Zn1 N1 2.169(18) 3_656
Zn1 N1 2.169(18) .
N1 C5 1.34(3) .
N1 C1 1.36(3) .
N2 C10 1.349(17) .
N2 C8 1.355(17) .
O1 S1 1.519(16) .
O3 S2B 1.445(10) .
O3 S2A 1.465(10) .
O4 H4A 0.8252 .
O4 H4B 0.8297 .
S1 C11 1.759(10) .
S1 C12 1.765(10) .
S2A C13 1.745(10) .
S2A C14 1.765(10) .
S2B C13 1.756(10) .
S2B C14 1.762(10) .
C1 C2 1.405(17) .
C1 H1 0.9300 .
C2 C3 1.37(3) .
C2 H2 0.9300 .
C3 C4 1.39(3) .
C3 C6 1.53(3) .
C4 C5 1.41(3) .
C4 H4 0.9300 .
C5 H5 0.9300 .
C6 C7 1.31(3) .
C6 C9 1.36(3) .
C7 C8 1.40(3) .
C7 H7 0.9300 .
C8 H8 0.9300 .
C9 C10 1.41(3) .
C9 H9 0.9300 .
C10 H10 0.9300 .
C11 H11A 0.9600 .
C11 H11B 0.9600 .
C11 H11C 0.9600 .
C12 H12A 0.9600 .
C12 H12B 0.9600 .
C12 H12C 0.9600 .

loop_
_geom_torsion_atom_site_label_1
_geom_torsion_atom_site_label_2
_geom_torsion_atom_site_label_3
_geom_torsion_atom_site_label_4
_geom_torsion
_geom_torsion_site_symmetry_1
_geom_torsion_site_symmetry_2
_geom_torsion_site_symmetry_3
_geom_torsion_site_symmetry_4
Zn1 O1 S1 C11 -127.5(18) . . . .
Zn1 O1 S1 C12 126(2) . . . .
S2B O3 S2A C13 47.4(16) . . . .
S2B O3 S2A C14 -56.9(15) . . . .
S2A O3 S2B C13 -47.1(15) . . . .
S2A O3 S2B C14 57.1(14) . . . .
C5 N1 C1 C2 3(4) . . . .
Zn1 N1 C1 C2 -176.9(18) . . . .
N1 C1 C2 C3 1(4) . . . .
C1 C2 C3 C4 -4(3) . . . .
C1 C2 C3 C6 -180(2) . . . .
C2 C3 C4 C5 3(3) . . . .
C6 C3 C4 C5 179(2) . . . .
C1 N1 C5 C4 -4(3) . . . .
Zn1 N1 C5 C4 176.0(17) . . . .
C3 C4 C5 N1 1(4) . . . .
C2 C3 C6 C7 -154(3) . . . .
C4 C3 C6 C7 30(3) . . . .
C2 C3 C6 C9 20(3) . . . .
C4 C3 C6 C9 -156(3) . . . .
C9 C6 C7 C8 4(4) . . . .
C3 C6 C7 C8 179(3) . . . .
C10 N2 C8 C7 -4(4) . . . .
C6 C7 C8 N2 0(5) . . . .
C7 C6 C9 C10 -5(4) . . . .
C3 C6 C9 C10 -179(2) . . . .
C8 N2 C10 C9 3(4) . . . .
C6 C9 C10 N2 1(4) . . . .
O3 S2A C13 S2B -43.7(14) . . . .
C14 S2A C13 S2B 54.2(15) . . . .
O3 S2B C13 S2A 44.6(15) . . . .
C14 S2B C13 S2A -54.2(15) . . . .
O3 S2B C14 S2A -53.2(13) . . . .
C13 S2B C14 S2A 53.8(15) . . . .
O3 S2A C14 S2B 52.1(13) . . . .
C13 S2A C14 S2B -54.4(15) . . . .
